data_4028426
loop_
_publ_author_name
'Phillip L. van der Peet'
'Timothy U. Connell'
'Christian Gunawan'
'Jonathan M. White'
'Paul S. Donnelly'
'Spencer J. Williams'

_publ_section_title
;
 A Click Chemistry Approach to 5,5'-Disubstituted-3,3'-Bisisoxazoles from
 Dichloroglyoxime and Alkynes: Luminescent Organometallic Iridium and
 Rhenium Bisisoxazole Complexes
;
_journal_name_full 'Journal of Organic Chemistry'
_journal_page_first 7298
_journal_page_last 7304
_journal_paper_doi 10.1021/jo4008755
_journal_volume 78
_journal_year 2013
_chemical_formula_sum 'C18 H12 N2 O2'
_chemical_formula_weight 288.30
_chemical_name_systematic
;
 ?
;
_space_group_IT_number 2
_symmetry_cell_setting triclinic
_symmetry_space_group_name_Hall '-P 1'
_symmetry_space_group_name_H-M 'P -1'
_atom_sites_solution_hydrogens geom
_atom_sites_solution_primary direct
_atom_sites_solution_secondary difmap
_audit_creation_method SHELXL-97
_cell_angle_alpha 98.920(3)
_cell_angle_beta 91.029(3)
_cell_angle_gamma 96.137(3)
_cell_formula_units_Z 2
_cell_length_a 5.8521(2)
_cell_length_b 8.9267(3)
_cell_length_c 13.1255(5)
_cell_measurement_reflns_used 6798
_cell_measurement_temperature 130.0(2)
_cell_measurement_theta_max 73.8392
_cell_measurement_theta_min 3.4077
_cell_volume 673.08(4)
_computing_structure_refinement 'SHELXL-97 (Sheldrick, 1997)'
_diffrn_ambient_temperature 130.0(2)
_diffrn_measured_fraction_theta_full 0.998
_diffrn_measured_fraction_theta_max 0.998
_diffrn_measurement_device_type 'SuperNova, Dual, Cu at zero, Atlas'
_diffrn_measurement_method '\w scans'
_diffrn_radiation_monochromator mirror
_diffrn_radiation_source 'SuperNova (Cu) x-ray Source'
_diffrn_radiation_type 'Cu K\a'
_diffrn_radiation_wavelength 1.5418
_diffrn_reflns_av_R_equivalents 0.0156
_diffrn_reflns_av_sigmaI/netI 0.0104
_diffrn_reflns_limit_h_max 7
_diffrn_reflns_limit_h_min -6
_diffrn_reflns_limit_k_max 10
_diffrn_reflns_limit_k_min -10
_diffrn_reflns_limit_l_max 15
_diffrn_reflns_limit_l_min -14
_diffrn_reflns_number 9255
_diffrn_reflns_theta_full 67.50
_diffrn_reflns_theta_max 67.50
_diffrn_reflns_theta_min 3.41
_exptl_absorpt_coefficient_mu 0.767
_exptl_absorpt_correction_T_max 1.00000
_exptl_absorpt_correction_T_min 0.68826
_exptl_absorpt_correction_type multi-scan
_exptl_absorpt_process_details
;
CrysAlisPro, Agilent Technologies,
Version 1.171.35.19 (release 27-10-2011 CrysAlis171 .NET)
(compiled Oct 27 2011,15:02:11)
empirical absorption correction using spherical harmonics,
 implemented in SCALE3 ABSPACK scaling algorithm.
;
_exptl_crystal_colour colourless
_exptl_crystal_density_diffrn 1.422
_exptl_crystal_description block
_exptl_crystal_F_000 300
_exptl_crystal_size_max 0.5845
_exptl_crystal_size_mid 0.2361
_exptl_crystal_size_min 0.0853
_refine_diff_density_max 0.261
_refine_diff_density_min -0.176
_refine_diff_density_rms 0.039
_refine_ls_extinction_method none
_refine_ls_goodness_of_fit_ref 1.048
_refine_ls_hydrogen_treatment constr
_refine_ls_matrix_type full
_refine_ls_number_parameters 199
_refine_ls_number_reflns 2418
_refine_ls_number_restraints 0
_refine_ls_restrained_S_all 1.048
_refine_ls_R_factor_all 0.0334
_refine_ls_R_factor_gt 0.0324
_refine_ls_shift/su_max 0.000
_refine_ls_shift/su_mean 0.000
_refine_ls_structure_factor_coef Fsqd
_refine_ls_weighting_details 'calc w=1/[\s^2^(Fo^2^)+(0.0487P)^2^+0.1935P] where P=(Fo^2^+2Fc^2^)/3'
_refine_ls_weighting_scheme calc
_refine_ls_wR_factor_gt 0.0867
_refine_ls_wR_factor_ref 0.0878
_reflns_number_gt 2323
_reflns_number_total 2418
_reflns_threshold_expression >2sigma(I)
_cod_data_source_file jo4008755_si_003.cif
_cod_data_source_block shelxl
_cod_database_code 4028426

loop_
_symmetry_equiv_pos_as_xyz
'x, y, z'
'-x, -y, -z'

loop_
_atom_site_label
_atom_site_type_symbol
_atom_site_fract_x
_atom_site_fract_y
_atom_site_fract_z
_atom_site_U_iso_or_equiv
_atom_site_adp_type
_atom_site_occupancy
_atom_site_symmetry_multiplicity
_atom_site_calc_flag
_atom_site_refinement_flags
C1 C 0.22925(18) 0.05485(12) 0.18998(8) 0.0212(2) Uani 1 1 d .
C2 C 0.04992(18) -0.01845(12) 0.24164(8) 0.0218(2) Uani 1 1 d .
H2 H -0.1071 -0.0295 0.2257 0.026 Uiso 1 1 calc R
C3 C 0.15893(18) -0.06865(12) 0.31940(8) 0.0211(2) Uani 1 1 d .
C4 C 0.08453(18) -0.15308(12) 0.40242(8) 0.0209(2) Uani 1 1 d .
C5 C -0.13981(19) -0.22318(13) 0.40155(9) 0.0258(3) Uani 1 1 d .
H5 H -0.2440 -0.2148 0.3489 0.031 Uiso 1 1 calc R
C6 C -0.2077(2) -0.30551(14) 0.47930(10) 0.0296(3) Uani 1 1 d .
H6 H -0.3573 -0.3530 0.4783 0.036 Uiso 1 1 calc R
C7 C -0.0541(2) -0.31751(14) 0.55853(9) 0.0294(3) Uani 1 1 d .
H7 H -0.1002 -0.3734 0.6102 0.035 Uiso 1 1 calc R
C8 C 0.1681(2) -0.24603(14) 0.56044(9) 0.0297(3) Uani 1 1 d .
H8 H 0.2706 -0.2523 0.6142 0.036 Uiso 1 1 calc R
C9 C 0.23786(19) -0.16525(13) 0.48254(9) 0.0263(3) Uani 1 1 d .
H9 H 0.3880 -0.1187 0.4836 0.032 Uiso 1 1 calc R
C10 C 0.21192(18) 0.13606(12) 0.10164(8) 0.0209(2) Uani 1 1 d .
C11 C 0.38908(18) 0.18932(12) 0.03957(8) 0.0216(2) Uani 1 1 d .
H11 H 0.5442 0.1755 0.0427 0.026 Uiso 1 1 calc R
C12 C 0.28089(17) 0.26479(12) -0.02508(8) 0.0204(2) Uani 1 1 d .
C13 C 0.35535(18) 0.35590(12) -0.10477(8) 0.0206(2) Uani 1 1 d .
C14 C 0.21711(19) 0.46148(13) -0.13394(8) 0.0235(2) Uani 1 1 d .
H14 H 0.0762 0.4724 -0.1036 0.028 Uiso 1 1 calc R
C15 C 0.28881(19) 0.54980(13) -0.20763(9) 0.0259(3) Uani 1 1 d .
H15 H 0.1966 0.6204 -0.2263 0.031 Uiso 1 1 calc R
C16 C 0.49792(19) 0.53324(13) -0.25371(9) 0.0255(3) Uani 1 1 d .
H16 H 0.5451 0.5918 -0.3039 0.031 Uiso 1 1 calc R
C17 C 0.63656(19) 0.42919(13) -0.22485(9) 0.0254(3) Uani 1 1 d .
H17 H 0.7770 0.4183 -0.2557 0.030 Uiso 1 1 calc R
C18 C 0.56707(18) 0.34124(13) -0.15032(8) 0.0234(2) Uani 1 1 d .
H18 H 0.6616 0.2725 -0.1307 0.028 Uiso 1 1 calc R
N1 N 0.43282(16) 0.05033(11) 0.23251(7) 0.0270(2) Uani 1 1 d .
N2 N 0.01033(16) 0.17359(11) 0.07602(7) 0.0253(2) Uani 1 1 d .
O1 O 0.38950(13) -0.02866(9) 0.31595(6) 0.0265(2) Uani 1 1 d .
O2 O 0.05204(13) 0.25605(9) -0.00554(6) 0.0254(2) Uani 1 1 d .

loop_
_atom_site_aniso_label
_atom_site_aniso_U_11
_atom_site_aniso_U_22
_atom_site_aniso_U_33
_atom_site_aniso_U_23
_atom_site_aniso_U_13
_atom_site_aniso_U_12
C1 0.0223(5) 0.0202(5) 0.0209(5) 0.0034(4) 0.0001(4) 0.0021(4)
C2 0.0199(5) 0.0233(5) 0.0223(5) 0.0044(4) -0.0003(4) 0.0019(4)
C3 0.0187(5) 0.0208(5) 0.0231(5) 0.0022(4) 0.0014(4) 0.0008(4)
C4 0.0229(5) 0.0194(5) 0.0207(5) 0.0031(4) 0.0023(4) 0.0039(4)
C5 0.0223(6) 0.0296(6) 0.0261(6) 0.0069(4) -0.0003(4) 0.0021(4)
C6 0.0231(6) 0.0330(6) 0.0334(6) 0.0092(5) 0.0053(5) -0.0006(5)
C7 0.0320(6) 0.0319(6) 0.0271(6) 0.0124(5) 0.0074(5) 0.0042(5)
C8 0.0293(6) 0.0355(6) 0.0262(6) 0.0111(5) -0.0018(5) 0.0039(5)
C9 0.0225(6) 0.0285(6) 0.0281(6) 0.0075(5) -0.0003(4) -0.0003(4)
C10 0.0223(5) 0.0196(5) 0.0204(5) 0.0031(4) -0.0006(4) 0.0016(4)
C11 0.0192(5) 0.0234(5) 0.0224(5) 0.0046(4) -0.0002(4) 0.0024(4)
C12 0.0177(5) 0.0223(5) 0.0206(5) 0.0015(4) 0.0010(4) 0.0019(4)
C13 0.0208(5) 0.0220(5) 0.0181(5) 0.0023(4) -0.0018(4) 0.0000(4)
C14 0.0200(5) 0.0278(6) 0.0228(5) 0.0040(4) 0.0009(4) 0.0037(4)
C15 0.0264(6) 0.0267(6) 0.0260(6) 0.0071(5) -0.0011(4) 0.0057(4)
C16 0.0275(6) 0.0268(6) 0.0225(5) 0.0080(4) 0.0010(4) -0.0014(4)
C17 0.0205(5) 0.0299(6) 0.0253(6) 0.0042(4) 0.0031(4) 0.0008(4)
C18 0.0207(5) 0.0251(5) 0.0247(6) 0.0047(4) -0.0004(4) 0.0041(4)
N1 0.0253(5) 0.0318(5) 0.0262(5) 0.0149(4) 0.0000(4) -0.0011(4)
N2 0.0243(5) 0.0303(5) 0.0240(5) 0.0118(4) 0.0033(4) 0.0033(4)
O1 0.0209(4) 0.0332(4) 0.0276(4) 0.0152(3) -0.0007(3) -0.0009(3)
O2 0.0204(4) 0.0334(4) 0.0257(4) 0.0133(3) 0.0027(3) 0.0048(3)

loop_
_atom_type_symbol
_atom_type_description
_atom_type_scat_dispersion_real
_atom_type_scat_dispersion_imag
_atom_type_scat_source
C C 0.0181 0.0091 'International Tables Vol C Tables 4.2.6.8 and 6.1.1.4'
H H 0.0000 0.0000 'International Tables Vol C Tables 4.2.6.8 and 6.1.1.4'
N N 0.0311 0.0180 'International Tables Vol C Tables 4.2.6.8 and 6.1.1.4'
O O 0.0492 0.0322 'International Tables Vol C Tables 4.2.6.8 and 6.1.1.4'

loop_
_geom_angle_atom_site_label_1
_geom_angle_atom_site_label_2
_geom_angle_atom_site_label_3
_geom_angle
N1 C1 C2 112.42(10)
N1 C1 C10 119.00(10)
C2 C1 C10 128.54(10)
C3 C2 C1 104.28(10)
C3 C2 H2 127.9
C1 C2 H2 127.9
C2 C3 O1 109.38(9)
C2 C3 C4 134.67(10)
O1 C3 C4 115.95(9)
C5 C4 C9 119.31(10)
C5 C4 C3 120.21(10)
C9 C4 C3 120.47(10)
C6 C5 C4 119.89(10)
C6 C5 H5 120.1
C4 C5 H5 120.1
C7 C6 C5 120.46(11)
C7 C6 H6 119.8
C5 C6 H6 119.8
C8 C7 C6 119.79(11)
C8 C7 H7 120.1
C6 C7 H7 120.1
C9 C8 C7 120.08(11)
C9 C8 H8 120.0
C7 C8 H8 120.0
C8 C9 C4 120.46(10)
C8 C9 H9 119.8
C4 C9 H9 119.8
N2 C10 C11 112.47(10)
N2 C10 C1 118.55(10)
C11 C10 C1 128.90(10)
C12 C11 C10 104.11(9)
C12 C11 H11 127.9
C10 C11 H11 127.9
C11 C12 O2 109.47(9)
C11 C12 C13 134.75(10)
O2 C12 C13 115.70(9)
C18 C13 C14 119.27(10)
C18 C13 C12 120.54(10)
C14 C13 C12 120.17(10)
C15 C14 C13 120.35(10)
C15 C14 H14 119.8
C13 C14 H14 119.8
C14 C15 C16 120.14(10)
C14 C15 H15 119.9
C16 C15 H15 119.9
C15 C16 C17 119.86(10)
C15 C16 H16 120.1
C17 C16 H16 120.1
C18 C17 C16 120.39(10)
C18 C17 H17 119.8
C16 C17 H17 119.8
C17 C18 C13 119.98(10)
C17 C18 H18 120.0
C13 C18 H18 120.0
C1 N1 O1 104.87(8)
C10 N2 O2 104.99(8)
C3 O1 N1 109.06(8)
C12 O2 N2 108.95(8)

loop_
_geom_bond_atom_site_label_1
_geom_bond_atom_site_label_2
_geom_bond_distance
C1 N1 1.3138(14)
C1 C2 1.4163(15)
C1 C10 1.4671(15)
C2 C3 1.3525(16)
C2 H2 0.9300
C3 O1 1.3617(13)
C3 C4 1.4650(15)
C4 C5 1.3917(15)
C4 C9 1.3947(16)
C5 C6 1.3871(16)
C5 H5 0.9300
C6 C7 1.3866(17)
C6 H6 0.9300
C7 C8 1.3838(17)
C7 H7 0.9300
C8 C9 1.3831(16)
C8 H8 0.9300
C9 H9 0.9300
C10 N2 1.3124(14)
C10 C11 1.4176(15)
C11 C12 1.3506(15)
C11 H11 0.9300
C12 O2 1.3644(13)
C12 C13 1.4662(15)
C13 C18 1.3952(15)
C13 C14 1.3976(15)
C14 C15 1.3833(15)
C14 H14 0.9300
C15 C16 1.3866(16)
C15 H15 0.9300
C16 C17 1.3870(16)
C16 H16 0.9300
C17 C18 1.3868(15)
C17 H17 0.9300
C18 H18 0.9300
N1 O1 1.4043(11)
N2 O2 1.4010(11)

loop_
_geom_torsion_atom_site_label_1
_geom_torsion_atom_site_label_2
_geom_torsion_atom_site_label_3
_geom_torsion_atom_site_label_4
_geom_torsion
N1 C1 C2 C3 -0.03(13)
C10 C1 C2 C3 -177.42(10)
C1 C2 C3 O1 0.13(12)
C1 C2 C3 C4 -179.78(11)
C2 C3 C4 C5 11.76(18)
O1 C3 C4 C5 -168.14(10)
C2 C3 C4 C9 -168.81(12)
O1 C3 C4 C9 11.29(14)
C9 C4 C5 C6 -0.73(16)
C3 C4 C5 C6 178.71(10)
C4 C5 C6 C7 0.54(17)
C5 C6 C7 C8 0.43(18)
C6 C7 C8 C9 -1.20(18)
C7 C8 C9 C4 1.00(18)
C5 C4 C9 C8 -0.03(17)
C3 C4 C9 C8 -179.47(10)
N1 C1 C10 N2 -163.05(10)
C2 C1 C10 N2 14.19(17)
N1 C1 C10 C11 13.47(17)
C2 C1 C10 C11 -169.29(11)
N2 C10 C11 C12 1.00(13)
C1 C10 C11 C12 -175.70(10)
C10 C11 C12 O2 -1.11(12)
C10 C11 C12 C13 175.55(11)
C11 C12 C13 C18 20.41(18)
O2 C12 C13 C18 -163.08(9)
C11 C12 C13 C14 -157.90(12)
O2 C12 C13 C14 18.61(14)
C18 C13 C14 C15 0.39(16)
C12 C13 C14 C15 178.72(9)
C13 C14 C15 C16 0.51(16)
C14 C15 C16 C17 -0.79(17)
C15 C16 C17 C18 0.16(17)
C16 C17 C18 C13 0.75(16)
C14 C13 C18 C17 -1.02(16)
C12 C13 C18 C17 -179.34(9)
C2 C1 N1 O1 -0.07(12)
C10 C1 N1 O1 177.59(9)
C11 C10 N2 O2 -0.47(12)
C1 C10 N2 O2 176.61(8)
C2 C3 O1 N1 -0.18(12)
C4 C3 O1 N1 179.75(8)
C1 N1 O1 C3 0.15(11)
C11 C12 O2 N2 0.90(12)
C13 C12 O2 N2 -176.47(8)
C10 N2 O2 C12 -0.25(11)
